data_7016476
loop_
_publ_author_name
'Das, Dipanwita'
'Mondal, Tapan Kumar'
'Chowdhury, Abhishek Dutta'
'Weisser, Fritz'
'Schweinfurth, David'
'Sarkar, Biprajit'
'Mobin, Shaikh M.'
'Urbanos, Francisco A.'
'Jim\'enez-Aparicio, Reyes'
'Lahiri, Goutam Kumar'

_publ_section_title
;
 Valence and spin situations in isomeric [(bpy)Ru(Q&#x2032;)2]n
 (Q&#x2032; = 3,5-di-tert-butyl-N-aryl-1,2-benzoquinonemonoimine). An
 experimental and DFT analysis
;
_journal_issue 33
_journal_name_full 'Dalton Transactions'
_journal_page_first 8377
_journal_paper_doi 10.1039/c1dt10609k
_journal_volume 40
_journal_year 2011
_chemical_formula_sum 'C50 H54 Cl4 N4 O2 Ru'
_chemical_formula_weight 985.84
_chemical_name_systematic
;
?
;
_space_group_IT_number 2
_symmetry_cell_setting triclinic
_symmetry_space_group_name_Hall '-P 1'
_symmetry_space_group_name_H-M 'P -1'
_atom_sites_solution_hydrogens geom
_atom_sites_solution_primary direct
_atom_sites_solution_secondary difmap
_audit_creation_method SHELXL-97
_cell_angle_alpha 103.280(4)
_cell_angle_beta 96.488(4)
_cell_angle_gamma 100.985(4)
_cell_formula_units_Z 2
_cell_length_a 8.8394(4)
_cell_length_b 12.3326(5)
_cell_length_c 23.5067(10)
_cell_measurement_reflns_used 2510
_cell_measurement_temperature 150(2)
_cell_measurement_theta_max 32.6936
_cell_measurement_theta_min 3.2087
_cell_volume 2415.13(19)
_computing_cell_refinement 'CrysAlis RED, Oxford Diffraction Ltd.,'
_computing_data_collection 'CrysAlis CCD, Oxford Diffraction Ltd.,'
_computing_data_reduction 'CrysAlis RED, Oxford Diffraction Ltd.,'
_computing_molecular_graphics Ortep3
_computing_publication_material Shelx97
_computing_structure_refinement 'SHELXL-97 (Sheldrick, 1997)'
_computing_structure_solution 'SHELXS-97 (Sheldrick, 1997)'
_diffrn_ambient_temperature 150(2)
_diffrn_detector_area_resol_mean 15.9948
_diffrn_measured_fraction_theta_full 0.998
_diffrn_measured_fraction_theta_max 0.998
_diffrn_measurement_device_type 'OXFORD DIFFRACTION XCALIBUR-S'
_diffrn_measurement_method \w/q-scan
_diffrn_radiation_monochromator graphite
_diffrn_radiation_source 'Enhance (Mo) X-ray Source'
_diffrn_radiation_type MoK\a
_diffrn_radiation_wavelength 0.71073
_diffrn_reflns_av_R_equivalents 0.1270
_diffrn_reflns_av_sigmaI/netI 0.2855
_diffrn_reflns_limit_h_max 10
_diffrn_reflns_limit_h_min -9
_diffrn_reflns_limit_k_max 14
_diffrn_reflns_limit_k_min -14
_diffrn_reflns_limit_l_max 24
_diffrn_reflns_limit_l_min -27
_diffrn_reflns_number 17867
_diffrn_reflns_theta_full 25.00
_diffrn_reflns_theta_max 25.00
_diffrn_reflns_theta_min 3.21
_exptl_absorpt_coefficient_mu 0.588
_exptl_absorpt_correction_T_max 0.8815
_exptl_absorpt_correction_T_min 0.8526
_exptl_absorpt_correction_type multi-scan
_exptl_absorpt_process_details
;
CrysAlis RED, Oxford Diffraction Ltd.,
Version 1.171.31.7 (release 18-10-2006 CrysAlis171 .NET)
(compiled Oct 18 2006,16:28:17)
Empirical absorption correction using spherical harmonics,
implemented in SCALE3 ABSPACK scaling algorithm.
;
_exptl_crystal_colour black
_exptl_crystal_density_diffrn 1.356
_exptl_crystal_density_method 'not measured'
_exptl_crystal_description block
_exptl_crystal_F_000 1020
_exptl_crystal_size_max 0.28
_exptl_crystal_size_mid 0.24
_exptl_crystal_size_min 0.22
_refine_diff_density_max 0.755
_refine_diff_density_min -0.760
_refine_diff_density_rms 0.097
_refine_ls_extinction_method none
_refine_ls_goodness_of_fit_ref 0.776
_refine_ls_hydrogen_treatment riding
_refine_ls_matrix_type full
_refine_ls_number_parameters 562
_refine_ls_number_reflns 8498
_refine_ls_number_restraints 81
_refine_ls_restrained_S_all 0.773
_refine_ls_R_factor_all 0.1622
_refine_ls_R_factor_gt 0.0677
_refine_ls_shift/su_max 0.001
_refine_ls_shift/su_mean 0.000
_refine_ls_structure_factor_coef Fsqd
_refine_ls_weighting_details 'calc w=1/[\s^2^(Fo^2^)+(0.0000P)^2^+0.0000P] where P=(Fo^2^+2Fc^2^)/3'
_refine_ls_weighting_scheme calc
_refine_ls_wR_factor_gt 0.0589
_refine_ls_wR_factor_ref 0.0734
_reflns_number_gt 4097
_reflns_number_total 8498
_reflns_threshold_expression >2sigma(I)
_cod_data_source_file c1dt10609k.txt
_cod_data_source_block 2a
_cod_depositor_comments
;
The following automatic conversions were performed:

'_symmetry_cell_setting' value 'Triclinic' changed to 'triclinic'
according to /home/saulius/struct/CIF-dictionaries/cif_core.dic
dictionary named 'cif_core.dic' version 2.4.1 from 2010-06-29.

Automatic conversion script
Id: cif_fix_values 1715 2011-07-08 13:25:40Z adriana 
;
_cod_original_cell_volume 2415.13(18)
_cod_database_code 7016476

loop_
_symmetry_equiv_pos_as_xyz
'x, y, z'
'-x, -y, -z'

loop_
_atom_site_label
_atom_site_type_symbol
_atom_site_fract_x
_atom_site_fract_y
_atom_site_fract_z
_atom_site_U_iso_or_equiv
_atom_site_adp_type
_atom_site_occupancy
_atom_site_symmetry_multiplicity
_atom_site_calc_flag
_atom_site_refinement_flags
Ru1 Ru 0.19825(6) 0.09581(5) 0.75142(3) 0.01238(14) Uani 1 1 d .
Cl1 Cl 0.0496(2) 0.18833(17) 0.48517(9) 0.0608(7) Uani 1 1 d .
Cl2 Cl 0.4772(2) 0.48170(14) 0.65964(8) 0.0463(6) Uani 1 1 d .
Cl3 Cl 0.3660(2) 0.38224(17) 1.03212(9) 0.0739(8) Uani 1 1 d .
Cl4 Cl -0.14638(19) 0.39692(15) 0.89137(9) 0.0476(6) Uani 1 1 d .
O1 O 0.0965(4) -0.0699(3) 0.71745(18) 0.0192(11) Uani 1 1 d .
O2 O 0.3857(4) 0.0374(3) 0.77853(17) 0.0184(11) Uani 1 1 d .
N1 N 0.2563(5) 0.0741(4) 0.6713(2) 0.0167(13) Uani 1 1 d U
N2 N 0.0132(5) 0.1586(4) 0.7245(2) 0.0218(14) Uani 1 1 d .
N3 N 0.2848(5) 0.2671(4) 0.7822(2) 0.0168(13) Uani 1 1 d .
N4 N 0.1612(5) 0.0903(4) 0.8330(2) 0.0163(13) Uani 1 1 d U
C1 C 0.1613(6) -0.1160(5) 0.6727(3) 0.0161(16) Uani 1 1 d DU
C2 C 0.1412(6) -0.2362(5) 0.6496(3) 0.0140(15) Uani 1 1 d D
C3 C 0.2218(6) -0.2694(5) 0.6033(2) 0.0157(16) Uani 1 1 d D
H3 H 0.2152 -0.3489 0.5888 0.019 Uiso 1 1 calc R
C4 C 0.3121(6) -0.1954(5) 0.5762(3) 0.0155(16) Uani 1 1 d D
C5 C 0.3233(6) -0.0800(5) 0.5970(3) 0.0157(16) Uani 1 1 d D
H5 H 0.3789 -0.0278 0.5784 0.019 Uiso 1 1 calc R
C6 C 0.2521(6) -0.0394(5) 0.6458(3) 0.0098(14) Uani 1 1 d DU
C7 C 0.3976(7) -0.2451(5) 0.5275(3) 0.0240(17) Uani 1 1 d .
C8 C 0.4596(8) -0.1602(5) 0.4952(3) 0.052(2) Uani 1 1 d .
H8A H 0.3753 -0.1265 0.4813 0.078 Uiso 1 1 calc R
H8B H 0.5016 -0.1984 0.4611 0.078 Uiso 1 1 calc R
H8C H 0.5429 -0.0999 0.5218 0.078 Uiso 1 1 calc R
C9 C 0.2823(9) -0.3416(7) 0.4795(3) 0.100(4) Uani 1 1 d .
H9A H 0.2557 -0.4092 0.4948 0.150 Uiso 1 1 calc R
H9B H 0.3310 -0.3611 0.4442 0.150 Uiso 1 1 calc R
H9C H 0.1871 -0.3158 0.4691 0.150 Uiso 1 1 calc R
C10 C 0.5275(8) -0.2899(7) 0.5528(4) 0.093(4) Uani 1 1 d .
H10A H 0.6124 -0.2259 0.5753 0.139 Uiso 1 1 calc R
H10B H 0.5662 -0.3371 0.5206 0.139 Uiso 1 1 calc R
H10C H 0.4894 -0.3364 0.5791 0.139 Uiso 1 1 calc R
C11 C 0.0333(7) -0.3202(5) 0.6732(3) 0.0197(17) Uani 1 1 d .
C12 C 0.0258(7) -0.4436(5) 0.6415(3) 0.036(2) Uani 1 1 d .
H12A H -0.0027 -0.4547 0.5987 0.054 Uiso 1 1 calc R
H12B H -0.0527 -0.4943 0.6554 0.054 Uiso 1 1 calc R
H12C H 0.1282 -0.4614 0.6499 0.054 Uiso 1 1 calc R
C13 C 0.0862(6) -0.3047(5) 0.7398(3) 0.0302(18) Uani 1 1 d .
H13A H 0.1925 -0.3169 0.7463 0.045 Uiso 1 1 calc R
H13B H 0.0152 -0.3603 0.7539 0.045 Uiso 1 1 calc R
H13C H 0.0847 -0.2271 0.7616 0.045 Uiso 1 1 calc R
C14 C -0.1327(6) -0.3001(5) 0.6635(3) 0.036(2) Uani 1 1 d .
H14A H -0.1332 -0.2223 0.6854 0.054 Uiso 1 1 calc R
H14B H -0.2039 -0.3554 0.6776 0.054 Uiso 1 1 calc R
H14C H -0.1669 -0.3097 0.6211 0.054 Uiso 1 1 calc R
C15 C 0.2653(6) 0.1535(5) 0.6367(3) 0.0136(14) Uani 1 1 d DU
C16 C 0.1697(6) 0.1332(5) 0.5807(3) 0.0204(16) Uani 1 1 d DU
H16 H 0.1050 0.0594 0.5630 0.024 Uiso 1 1 calc R
C17 C 0.1691(7) 0.2176(6) 0.5522(3) 0.0275(17) Uani 1 1 d DU
C18 C 0.2606(6) 0.3256(5) 0.5759(3) 0.0227(16) Uani 1 1 d DU
H18 H 0.2579 0.3841 0.5559 0.027 Uiso 1 1 calc R
C19 C 0.3557(7) 0.3468(5) 0.6292(3) 0.0243(17) Uani 1 1 d DU
C20 C 0.3625(6) 0.2635(5) 0.6592(3) 0.0205(16) Uani 1 1 d DU
H20 H 0.4331 0.2804 0.6953 0.025 Uiso 1 1 calc R
C21 C -0.1230(7) 0.0954(6) 0.6943(3) 0.0285(18) Uani 1 1 d .
H21 H -0.1375 0.0146 0.6857 0.034 Uiso 1 1 calc R
C22 C -0.2455(7) 0.1397(6) 0.6744(3) 0.040(2) Uani 1 1 d .
H22 H -0.3414 0.0916 0.6527 0.048 Uiso 1 1 calc R
C23 C -0.2209(8) 0.2570(6) 0.6878(4) 0.051(2) Uani 1 1 d .
H23 H -0.3019 0.2910 0.6750 0.061 Uiso 1 1 calc R
C24 C -0.0810(7) 0.3265(6) 0.7197(3) 0.035(2) Uani 1 1 d .
H24 H -0.0643 0.4075 0.7292 0.042 Uiso 1 1 calc R
C25 C 0.0344(7) 0.2722(6) 0.7370(3) 0.0218(17) Uani 1 1 d .
C26 C 0.1859(7) 0.3352(6) 0.7722(3) 0.0203(17) Uani 1 1 d .
C27 C 0.2358(8) 0.4530(5) 0.7918(3) 0.035(2) Uani 1 1 d .
H27 H 0.1674 0.5005 0.7840 0.042 Uiso 1 1 calc R
C28 C 0.3829(8) 0.5008(6) 0.8224(3) 0.040(2) Uani 1 1 d .
H28 H 0.4172 0.5816 0.8359 0.048 Uiso 1 1 calc R
C29 C 0.4800(8) 0.4330(6) 0.8336(3) 0.038(2) Uani 1 1 d .
H29 H 0.5828 0.4654 0.8548 0.045 Uiso 1 1 calc R
C30 C 0.4273(7) 0.3163(5) 0.8136(3) 0.0244(17) Uani 1 1 d .
H30 H 0.4946 0.2688 0.8225 0.029 Uiso 1 1 calc R
C31 C 0.2337(6) 0.0082(5) 0.8504(3) 0.0167(15) Uani 1 1 d U
C32 C 0.1941(6) -0.0408(5) 0.8963(3) 0.0146(15) Uani 1 1 d .
H32 H 0.1112 -0.0219 0.9161 0.018 Uiso 1 1 calc R
C33 C 0.2753(7) -0.1164(5) 0.9126(3) 0.0201(17) Uani 1 1 d .
C34 C 0.4000(6) -0.1389(5) 0.8826(3) 0.0148(15) Uani 1 1 d .
H34 H 0.4568 -0.1908 0.8940 0.018 Uiso 1 1 calc R
C35 C 0.4457(7) -0.0908(5) 0.8378(3) 0.0163(16) Uani 1 1 d .
C36 C 0.3574(6) -0.0160(5) 0.8198(3) 0.0127(15) Uani 1 1 d .
C37 C 0.5892(7) -0.1122(5) 0.8093(3) 0.0190(17) Uani 1 1 d .
C38 C 0.7070(6) 0.0020(5) 0.8189(3) 0.0255(18) Uani 1 1 d .
H38A H 0.7391 0.0375 0.8614 0.038 Uiso 1 1 calc R
H38B H 0.6582 0.0531 0.8003 0.038 Uiso 1 1 calc R
H38C H 0.7987 -0.0116 0.8010 0.038 Uiso 1 1 calc R
C39 C 0.5399(6) -0.1662(5) 0.7424(3) 0.034(2) Uani 1 1 d .
H39A H 0.6332 -0.1674 0.7236 0.051 Uiso 1 1 calc R
H39B H 0.4761 -0.1210 0.7253 0.051 Uiso 1 1 calc R
H39C H 0.4790 -0.2445 0.7356 0.051 Uiso 1 1 calc R
C40 C 0.6743(6) -0.1895(5) 0.8359(3) 0.036(2) Uani 1 1 d .
H40A H 0.7131 -0.1533 0.8781 0.054 Uiso 1 1 calc R
H40B H 0.7625 -0.2019 0.8154 0.054 Uiso 1 1 calc R
H40C H 0.6023 -0.2630 0.8315 0.054 Uiso 1 1 calc R
C41 C 0.2329(7) -0.1769(5) 0.9606(3) 0.0227(17) Uani 1 1 d .
C42 C 0.1745(7) -0.3043(5) 0.9341(3) 0.047(2) Uani 1 1 d .
H42A H 0.1586 -0.3424 0.9659 0.071 Uiso 1 1 calc R
H42B H 0.2517 -0.3341 0.9119 0.071 Uiso 1 1 calc R
H42C H 0.0753 -0.3188 0.9073 0.071 Uiso 1 1 calc R
C43 C 0.3774(7) -0.1549(5) 1.0075(3) 0.045(2) Uani 1 1 d .
H43A H 0.4177 -0.0723 1.0235 0.067 Uiso 1 1 calc R
H43B H 0.4578 -0.1889 0.9896 0.067 Uiso 1 1 calc R
H43C H 0.3493 -0.1892 1.0396 0.067 Uiso 1 1 calc R
C44 C 0.1073(7) -0.1306(5) 0.9913(3) 0.041(2) Uani 1 1 d .
H44A H 0.0123 -0.1446 0.9624 0.061 Uiso 1 1 calc R
H44B H 0.1445 -0.0483 1.0090 0.061 Uiso 1 1 calc R
H44C H 0.0843 -0.1692 1.0225 0.061 Uiso 1 1 calc R
C45 C 0.1363(6) 0.1798(5) 0.8768(3) 0.0158(15) Uani 1 1 d .
C46 C 0.2433(7) 0.2264(5) 0.9285(3) 0.0230(17) Uani 1 1 d .
H46 H 0.3270 0.1909 0.9364 0.028 Uiso 1 1 calc R
C47 C 0.2301(7) 0.3231(6) 0.9684(3) 0.0293(18) Uani 1 1 d .
C48 C 0.1125(7) 0.3794(5) 0.9575(3) 0.0226(17) Uani 1 1 d .
H48 H 0.1058 0.4482 0.9843 0.027 Uiso 1 1 calc R
C49 C 0.0050(6) 0.3309(5) 0.9057(3) 0.0182(16) Uani 1 1 d .
C50 C 0.0130(6) 0.2327(5) 0.8664(3) 0.0147(15) Uani 1 1 d .
H50 H -0.0647 0.2003 0.8321 0.018 Uiso 1 1 calc R

loop_
_atom_site_aniso_label
_atom_site_aniso_U_11
_atom_site_aniso_U_22
_atom_site_aniso_U_33
_atom_site_aniso_U_23
_atom_site_aniso_U_13
_atom_site_aniso_U_12
Ru1 0.0200(3) 0.0104(3) 0.0094(3) 0.0044(2) 0.0041(2) 0.0065(2)
Cl1 0.0617(14) 0.0626(16) 0.0506(16) 0.0356(13) -0.0301(12) -0.0068(11)
Cl2 0.0686(14) 0.0181(11) 0.0430(14) 0.0059(10) 0.0128(11) -0.0123(9)
Cl3 0.0785(16) 0.0754(17) 0.0442(15) -0.0345(13) -0.0323(12) 0.0459(13)
Cl4 0.0479(12) 0.0460(14) 0.0495(14) -0.0024(11) -0.0033(11) 0.0362(10)
O1 0.024(3) 0.013(3) 0.020(3) 0.000(2) 0.005(2) 0.007(2)
O2 0.028(3) 0.020(3) 0.011(3) 0.007(2) 0.005(2) 0.011(2)
N1 0.017(3) 0.021(3) 0.014(3) 0.006(3) 0.004(3) 0.005(2)
N2 0.024(3) 0.014(3) 0.023(4) 0.000(3) 0.001(3) 0.003(3)
N3 0.015(3) 0.017(3) 0.014(3) 0.002(3) 0.001(3) -0.002(2)
N4 0.023(3) 0.015(3) 0.012(3) 0.002(3) 0.004(3) 0.008(2)
C1 0.008(3) 0.019(4) 0.023(4) 0.009(3) 0.002(3) 0.004(3)
C2 0.009(3) 0.010(4) 0.018(4) 0.002(3) -0.009(3) -0.002(3)
C3 0.026(4) 0.010(4) 0.010(4) -0.002(3) 0.001(3) 0.007(3)
C4 0.021(4) 0.019(4) 0.009(4) 0.005(3) 0.007(3) 0.006(3)
C5 0.018(4) 0.019(4) 0.011(4) 0.009(3) 0.003(3) 0.001(3)
C6 0.017(4) 0.005(3) 0.004(4) -0.003(3) -0.006(3) 0.002(3)
C7 0.037(4) 0.022(4) 0.023(5) 0.010(4) 0.019(4) 0.015(3)
C8 0.089(6) 0.051(6) 0.040(5) 0.019(5) 0.049(5) 0.042(5)
C9 0.123(8) 0.078(7) 0.058(7) -0.041(6) 0.059(6) -0.031(6)
C10 0.106(7) 0.165(10) 0.078(8) 0.074(7) 0.073(6) 0.116(7)
C11 0.022(4) 0.014(4) 0.024(5) 0.008(3) 0.007(4) -0.002(3)
C12 0.046(5) 0.017(4) 0.043(5) 0.011(4) 0.019(4) -0.007(3)
C13 0.037(4) 0.023(4) 0.035(5) 0.015(4) 0.010(4) 0.005(3)
C14 0.018(4) 0.031(5) 0.061(6) 0.023(4) 0.011(4) -0.005(3)
C15 0.008(3) 0.019(4) 0.013(4) 0.001(3) 0.004(3) 0.005(3)
C16 0.020(4) 0.020(4) 0.015(4) -0.001(3) -0.004(3) 0.001(3)
C17 0.026(4) 0.035(4) 0.026(5) 0.015(4) 0.002(3) 0.012(3)
C18 0.033(4) 0.028(4) 0.018(4) 0.019(3) 0.015(3) 0.008(3)
C19 0.027(4) 0.021(4) 0.029(4) 0.008(3) 0.018(3) 0.004(3)
C20 0.018(4) 0.024(4) 0.017(4) 0.002(3) 0.003(3) 0.001(3)
C21 0.029(4) 0.031(5) 0.020(5) 0.001(4) 0.001(4) 0.004(3)
C22 0.028(5) 0.046(6) 0.045(6) 0.015(5) -0.006(4) 0.004(4)
C23 0.030(5) 0.051(6) 0.077(7) 0.032(5) -0.006(5) 0.015(4)
C24 0.028(4) 0.024(4) 0.063(6) 0.029(4) 0.006(4) 0.011(3)
C25 0.016(4) 0.032(5) 0.021(4) 0.011(4) 0.004(3) 0.008(3)
C26 0.022(4) 0.030(5) 0.014(4) 0.010(3) 0.010(3) 0.008(3)
C27 0.055(5) 0.020(5) 0.036(5) 0.006(4) 0.016(4) 0.017(4)
C28 0.043(5) 0.024(5) 0.043(6) -0.003(4) 0.013(5) -0.002(4)
C29 0.036(5) 0.027(5) 0.036(5) -0.003(4) -0.007(4) -0.005(4)
C30 0.031(4) 0.018(4) 0.023(4) 0.007(3) 0.000(4) 0.004(3)
C31 0.013(3) 0.025(4) 0.012(4) 0.006(3) 0.002(3) 0.003(3)
C32 0.015(4) 0.016(4) 0.015(4) 0.003(3) 0.008(3) 0.006(3)
C33 0.028(4) 0.014(4) 0.013(4) -0.004(3) 0.000(3) 0.006(3)
C34 0.017(4) 0.012(4) 0.013(4) -0.001(3) -0.003(3) 0.006(3)
C35 0.025(4) 0.007(4) 0.010(4) -0.006(3) -0.002(3) -0.001(3)
C36 0.025(4) 0.002(3) 0.006(4) -0.003(3) -0.002(3) 0.000(3)
C37 0.013(4) 0.013(4) 0.030(5) 0.005(3) -0.003(3) 0.005(3)
C38 0.014(4) 0.030(5) 0.036(5) 0.012(4) 0.008(3) 0.007(3)
C39 0.018(4) 0.041(5) 0.039(5) -0.003(4) 0.011(4) 0.010(3)
C40 0.022(4) 0.044(5) 0.048(6) 0.021(4) 0.008(4) 0.010(3)
C41 0.031(4) 0.024(4) 0.024(5) 0.015(4) 0.013(4) 0.014(3)
C42 0.074(6) 0.033(5) 0.040(6) 0.015(4) 0.032(5) 0.003(4)
C43 0.055(5) 0.064(6) 0.028(5) 0.031(4) 0.004(4) 0.025(4)
C44 0.058(5) 0.035(5) 0.042(5) 0.018(4) 0.026(4) 0.022(4)
C45 0.017(4) 0.027(4) 0.004(4) 0.004(3) 0.003(3) 0.009(3)
C46 0.031(4) 0.016(4) 0.023(4) -0.001(3) 0.001(3) 0.020(3)
C47 0.037(4) 0.036(5) 0.011(4) -0.004(4) -0.008(3) 0.017(4)
C48 0.037(4) 0.012(4) 0.019(4) -0.002(3) 0.011(4) 0.010(3)
C49 0.016(4) 0.007(4) 0.028(5) -0.001(3) 0.003(3) 0.002(3)
C50 0.023(4) 0.014(4) 0.011(4) 0.006(3) 0.008(3) 0.005(3)

loop_
_atom_type_symbol
_atom_type_description
_atom_type_scat_dispersion_real
_atom_type_scat_dispersion_imag
_atom_type_scat_source
C C 0.0033 0.0016 'International Tables Vol C Tables 4.2.6.8 and 6.1.1.4'
H H 0.0000 0.0000 'International Tables Vol C Tables 4.2.6.8 and 6.1.1.4'
N N 0.0061 0.0033 'International Tables Vol C Tables 4.2.6.8 and 6.1.1.4'
O O 0.0106 0.0060 'International Tables Vol C Tables 4.2.6.8 and 6.1.1.4'
Cl Cl 0.1484 0.1585 'International Tables Vol C Tables 4.2.6.8 and 6.1.1.4'
Ru Ru -1.2594 0.8363 'International Tables Vol C Tables 4.2.6.8 and 6.1.1.4'

loop_
_geom_angle_atom_site_label_1
_geom_angle_atom_site_label_2
_geom_angle_atom_site_label_3
_geom_angle
N1 Ru1 N4 167.9(2)
N1 Ru1 O1 80.35(18)
N4 Ru1 O1 92.63(18)
N1 Ru1 O2 89.40(18)
N4 Ru1 O2 80.08(17)
O1 Ru1 O2 84.67(15)
N1 Ru1 N3 98.9(2)
N4 Ru1 N3 88.9(2)
O1 Ru1 N3 175.0(2)
O2 Ru1 N3 100.29(18)
N1 Ru1 N2 90.4(2)
N4 Ru1 N2 100.2(2)
O1 Ru1 N2 96.73(18)
O2 Ru1 N2 178.5(2)
N3 Ru1 N2 78.3(2)
C1 O1 Ru1 111.3(4)
C36 O2 Ru1 110.8(4)
C6 N1 C15 120.3(5)
C6 N1 Ru1 111.5(4)
C15 N1 Ru1 126.5(4)
C21 N2 C25 118.3(6)
C21 N2 Ru1 124.9(4)
C25 N2 Ru1 116.7(4)
C30 N3 C26 118.5(5)
C30 N3 Ru1 125.0(4)
C26 N3 Ru1 116.4(4)
C45 N4 C31 118.7(5)
C45 N4 Ru1 126.4(4)
C31 N4 Ru1 109.1(4)
O1 C1 C2 123.5(5)
O1 C1 C6 116.9(5)
C2 C1 C6 119.5(6)
C3 C2 C1 115.6(5)
C3 C2 C11 123.4(5)
C1 C2 C11 120.9(5)
C2 C3 C4 125.8(6)
C2 C3 H3 117.1
C4 C3 H3 117.1
C5 C4 C3 117.8(5)
C5 C4 C7 122.9(6)
C3 C4 C7 119.3(5)
C4 C5 C6 119.8(6)
C4 C5 H5 120.1
C6 C5 H5 120.1
N1 C6 C5 125.5(5)
N1 C6 C1 113.1(5)
C5 C6 C1 121.4(6)
C10 C7 C8 109.8(6)
C10 C7 C4 110.1(6)
C8 C7 C4 112.4(5)
C10 C7 C9 110.2(6)
C8 C7 C9 104.4(6)
C4 C7 C9 109.9(5)
C7 C8 H8A 109.5
C7 C8 H8B 109.5
H8A C8 H8B 109.5
C7 C8 H8C 109.5
H8A C8 H8C 109.5
H8B C8 H8C 109.5
C7 C9 H9A 109.5
C7 C9 H9B 109.5
H9A C9 H9B 109.5
C7 C9 H9C 109.5
H9A C9 H9C 109.5
H9B C9 H9C 109.5
C7 C10 H10A 109.5
C7 C10 H10B 109.5
H10A C10 H10B 109.5
C7 C10 H10C 109.5
H10A C10 H10C 109.5
H10B C10 H10C 109.5
C2 C11 C12 112.4(5)
C2 C11 C14 108.9(5)
C12 C11 C14 107.4(5)
C2 C11 C13 111.1(5)
C12 C11 C13 107.9(6)
C14 C11 C13 109.1(5)
C11 C12 H12A 109.5
C11 C12 H12B 109.5
H12A C12 H12B 109.5
C11 C12 H12C 109.5
H12A C12 H12C 109.5
H12B C12 H12C 109.5
C11 C13 H13A 109.5
C11 C13 H13B 109.5
H13A C13 H13B 109.5
C11 C13 H13C 109.5
H13A C13 H13C 109.5
H13B C13 H13C 109.5
C11 C14 H14A 109.5
C11 C14 H14B 109.5
H14A C14 H14B 109.5
C11 C14 H14C 109.5
H14A C14 H14C 109.5
H14B C14 H14C 109.5
N1 C15 C20 120.1(5)
N1 C15 C16 123.4(5)
C20 C15 C16 116.2(6)
C17 C16 C15 121.2(6)
C17 C16 H16 119.4
C15 C16 H16 119.4
C16 C17 C18 121.7(6)
C16 C17 Cl1 119.1(5)
C18 C17 Cl1 119.2(5)
C19 C18 C17 118.2(6)
C19 C18 H18 120.9
C17 C18 H18 120.9
C18 C19 C20 122.2(6)
C18 C19 Cl2 119.5(5)
C20 C19 Cl2 118.3(5)
C19 C20 C15 120.4(6)
C19 C20 H20 119.8
C15 C20 H20 119.8
N2 C21 C22 124.1(7)
N2 C21 H21 117.9
C22 C21 H21 117.9
C23 C22 C21 116.5(6)
C23 C22 H22 121.8
C21 C22 H22 121.8
C22 C23 C24 121.5(6)
C22 C23 H23 119.3
C24 C23 H23 119.3
C23 C24 C25 116.9(6)
C23 C24 H24 121.5
C25 C24 H24 121.5
N2 C25 C24 122.6(6)
N2 C25 C26 114.7(6)
C24 C25 C26 122.7(6)
N3 C26 C27 120.1(6)
N3 C26 C25 113.7(6)
C27 C26 C25 126.1(6)
C28 C27 C26 120.1(7)
C28 C27 H27 120.0
C26 C27 H27 120.0
C29 C28 C27 119.8(7)
C29 C28 H28 120.1
C27 C28 H28 120.1
C28 C29 C30 118.8(7)
C28 C29 H29 120.6
C30 C29 H29 120.6
N3 C30 C29 122.6(6)
N3 C30 H30 118.7
C29 C30 H30 118.7
C32 C31 N4 123.3(5)
C32 C31 C36 122.3(6)
N4 C31 C36 114.3(5)
C33 C32 C31 120.0(6)
C33 C32 H32 120.0
C31 C32 H32 120.0
C32 C33 C34 117.5(6)
C32 C33 C41 122.4(6)
C34 C33 C41 120.2(6)
C35 C34 C33 124.7(6)
C35 C34 H34 117.6
C33 C34 H34 117.6
C34 C35 C36 117.3(6)
C34 C35 C37 122.6(6)
C36 C35 C37 120.1(6)
O2 C36 C31 116.6(5)
O2 C36 C35 125.1(6)
C31 C36 C35 118.1(6)
C40 C37 C39 108.7(5)
C40 C37 C38 106.9(5)
C39 C37 C38 108.7(5)
C40 C37 C35 113.0(5)
C39 C37 C35 110.0(5)
C38 C37 C35 109.4(5)
C37 C38 H38A 109.5
C37 C38 H38B 109.5
H38A C38 H38B 109.5
C37 C38 H38C 109.5
H38A C38 H38C 109.5
H38B C38 H38C 109.5
C37 C39 H39A 109.5
C37 C39 H39B 109.5
H39A C39 H39B 109.5
C37 C39 H39C 109.5
H39A C39 H39C 109.5
H39B C39 H39C 109.5
C37 C40 H40A 109.5
C37 C40 H40B 109.5
H40A C40 H40B 109.5
C37 C40 H40C 109.5
H40A C40 H40C 109.5
H40B C40 H40C 109.5
C42 C41 C44 108.8(5)
C42 C41 C43 109.5(6)
C44 C41 C43 107.6(6)
C42 C41 C33 110.7(5)
C44 C41 C33 111.1(5)
C43 C41 C33 109.1(5)
C41 C42 H42A 109.5
C41 C42 H42B 109.5
H42A C42 H42B 109.5
C41 C42 H42C 109.5
H42A C42 H42C 109.5
H42B C42 H42C 109.5
C41 C43 H43A 109.5
C41 C43 H43B 109.5
H43A C43 H43B 109.5
C41 C43 H43C 109.5
H43A C43 H43C 109.5
H43B C43 H43C 109.5
C41 C44 H44A 109.5
C41 C44 H44B 109.5
H44A C44 H44B 109.5
C41 C44 H44C 109.5
H44A C44 H44C 109.5
H44B C44 H44C 109.5
C46 C45 N4 120.5(5)
C46 C45 C50 118.6(6)
N4 C45 C50 120.5(5)
C47 C46 C45 120.8(6)
C47 C46 H46 119.6
C45 C46 H46 119.6
C46 C47 C48 121.2(6)
C46 C47 Cl3 120.6(5)
C48 C47 Cl3 118.1(5)
C47 C48 C49 117.2(6)
C47 C48 H48 121.4
C49 C48 H48 121.4
C50 C49 C48 122.4(6)
C50 C49 Cl4 119.1(5)
C48 C49 Cl4 118.5(5)
C49 C50 C45 119.6(6)
C49 C50 H50 120.2
C45 C50 H50 120.2

loop_
_geom_bond_atom_site_label_1
_geom_bond_atom_site_label_2
_geom_bond_distance
Ru1 N1 1.980(5)
Ru1 N4 1.995(5)
Ru1 O1 2.003(4)
Ru1 O2 2.025(4)
Ru1 N3 2.032(5)
Ru1 N2 2.037(5)
Cl1 C17 1.716(7)
Cl2 C19 1.741(6)
Cl3 C47 1.724(6)
Cl4 C49 1.733(6)
O1 C1 1.320(6)
O2 C36 1.312(6)
N1 C6 1.382(6)
N1 C15 1.407(7)
N2 C21 1.326(6)
N2 C25 1.335(7)
N3 C30 1.339(6)
N3 C26 1.360(7)
N4 C45 1.396(7)
N4 C31 1.407(7)
C1 C2 1.426(7)
C1 C6 1.427(7)
C2 C3 1.393(7)
C2 C11 1.516(7)
C3 C4 1.407(7)
C3 H3 0.9500
C4 C5 1.375(7)
C4 C7 1.518(7)
C5 C6 1.408(7)
C5 H5 0.9500
C7 C10 1.489(8)
C7 C8 1.489(8)
C7 C9 1.546(8)
C8 H8A 0.9800
C8 H8B 0.9800
C8 H8C 0.9800
C9 H9A 0.9800
C9 H9B 0.9800
C9 H9C 0.9800
C10 H10A 0.9800
C10 H10B 0.9800
C10 H10C 0.9800
C11 C12 1.518(8)
C11 C14 1.534(7)
C11 C13 1.539(8)
C12 H12A 0.9800
C12 H12B 0.9800
C12 H12C 0.9800
C13 H13A 0.9800
C13 H13B 0.9800
C13 H13C 0.9800
C14 H14A 0.9800
C14 H14B 0.9800
C14 H14C 0.9800
C15 C20 1.407(7)
C15 C16 1.423(8)
C16 C17 1.362(8)
C16 H16 0.9500
C17 C18 1.373(8)
C18 C19 1.368(8)
C18 H18 0.9500
C19 C20 1.380(8)
C20 H20 0.9500
C21 C22 1.384(8)
C21 H21 0.9500
C22 C23 1.376(8)
C22 H22 0.9500
C23 C24 1.385(8)
C23 H23 0.9500
C24 C25 1.395(7)
C24 H24 0.9500
C25 C26 1.462(8)
C26 C27 1.386(8)
C27 C28 1.363(8)
C27 H27 0.9500
C28 C29 1.352(8)
C28 H28 0.9500
C29 C30 1.376(7)
C29 H29 0.9500
C30 H30 0.9500
C31 C32 1.399(8)
C31 C36 1.417(7)
C32 C33 1.375(8)
C32 H32 0.9500
C33 C34 1.412(7)
C33 C41 1.531(8)
C34 C35 1.385(8)
C34 H34 0.9500
C35 C36 1.420(8)
C35 C37 1.538(7)
C37 C40 1.519(8)
C37 C39 1.536(8)
C37 C38 1.537(7)
C38 H38A 0.9800
C38 H38B 0.9800
C38 H38C 0.9800
C39 H39A 0.9800
C39 H39B 0.9800
C39 H39C 0.9800
C40 H40A 0.9800
C40 H40B 0.9800
C40 H40C 0.9800
C41 C42 1.514(8)
C41 C44 1.521(7)
C41 C43 1.528(7)
C42 H42A 0.9800
C42 H42B 0.9800
C42 H42C 0.9800
C43 H43A 0.9800
C43 H43B 0.9800
C43 H43C 0.9800
C44 H44A 0.9800
C44 H44B 0.9800
C44 H44C 0.9800
C45 C46 1.384(7)
C45 C50 1.399(7)
C46 C47 1.371(7)
C46 H46 0.9500
C47 C48 1.388(7)
C48 C49 1.390(8)
C48 H48 0.9500
C49 C50 1.364(7)
C50 H50 0.9500

loop_
_geom_torsion_atom_site_label_1
_geom_torsion_atom_site_label_2
_geom_torsion_atom_site_label_3
_geom_torsion_atom_site_label_4
_geom_torsion
N1 Ru1 O1 C1 22.1(4)
N4 Ru1 O1 C1 -148.0(4)
O2 Ru1 O1 C1 -68.2(4)
N3 Ru1 O1 C1 104(2)
N2 Ru1 O1 C1 111.4(4)
N1 Ru1 O2 C36 -148.5(4)
N4 Ru1 O2 C36 25.5(4)
O1 Ru1 O2 C36 -68.2(4)
N3 Ru1 O2 C36 112.6(4)
N2 Ru1 O2 C36 128(8)
N4 Ru1 N1 C6 32.8(11)
O1 Ru1 N1 C6 -22.4(3)
O2 Ru1 N1 C6 62.3(4)
N3 Ru1 N1 C6 162.6(4)
N2 Ru1 N1 C6 -119.2(4)
N4 Ru1 N1 C15 -161.8(8)
O1 Ru1 N1 C15 143.0(5)
O2 Ru1 N1 C15 -132.3(5)
N3 Ru1 N1 C15 -31.9(5)
N2 Ru1 N1 C15 46.3(5)
N1 Ru1 N2 C21 80.4(5)
N4 Ru1 N2 C21 -93.9(5)
O1 Ru1 N2 C21 0.1(6)
O2 Ru1 N2 C21 164(8)
N3 Ru1 N2 C21 179.4(6)
N1 Ru1 N2 C25 -97.4(5)
N4 Ru1 N2 C25 88.3(5)
O1 Ru1 N2 C25 -177.7(5)
O2 Ru1 N2 C25 -14(8)
N3 Ru1 N2 C25 1.6(5)
N1 Ru1 N3 C30 -93.6(5)
N4 Ru1 N3 C30 77.1(5)
O1 Ru1 N3 C30 -174(2)
O2 Ru1 N3 C30 -2.6(5)
N2 Ru1 N3 C30 177.8(5)
N1 Ru1 N3 C26 89.9(5)
N4 Ru1 N3 C26 -99.4(5)
O1 Ru1 N3 C26 9(3)
O2 Ru1 N3 C26 -179.1(4)
N2 Ru1 N3 C26 1.3(5)
N1 Ru1 N4 C45 156.7(8)
O1 Ru1 N4 C45 -149.2(4)
O2 Ru1 N4 C45 126.7(5)
N3 Ru1 N4 C45 26.1(5)
N2 Ru1 N4 C45 -51.8(5)
N1 Ru1 N4 C31 4.4(12)
O1 Ru1 N4 C31 58.5(4)
O2 Ru1 N4 C31 -25.6(3)
N3 Ru1 N4 C31 -126.2(4)
N2 Ru1 N4 C31 155.9(4)
Ru1 O1 C1 C2 163.8(4)
Ru1 O1 C1 C6 -18.0(6)
O1 C1 C2 C3 -178.3(5)
C6 C1 C2 C3 3.6(7)
O1 C1 C2 C11 4.0(8)
C6 C1 C2 C11 -174.1(5)
C1 C2 C3 C4 -3.6(8)
C11 C2 C3 C4 174.0(6)
C2 C3 C4 C5 0.2(9)
C2 C3 C4 C7 177.9(5)
C3 C4 C5 C6 3.2(9)
C7 C4 C5 C6 -174.3(5)
C15 N1 C6 C5 30.6(8)
Ru1 N1 C6 C5 -162.9(4)
C15 N1 C6 C1 -147.3(5)
Ru1 N1 C6 C1 19.2(6)
C4 C5 C6 N1 179.1(5)
C4 C5 C6 C1 -3.1(8)
O1 C1 C6 N1 -0.6(7)
C2 C1 C6 N1 177.6(5)
O1 C1 C6 C5 -178.6(5)
C2 C1 C6 C5 -0.4(8)
C5 C4 C7 C10 108.3(7)
C3 C4 C7 C10 -69.2(8)
C5 C4 C7 C8 -14.4(9)
C3 C4 C7 C8 168.1(6)
C5 C4 C7 C9 -130.2(7)
C3 C4 C7 C9 52.3(8)
C3 C2 C11 C12 1.1(8)
C1 C2 C11 C12 178.6(5)
C3 C2 C11 C14 -117.8(6)
C1 C2 C11 C14 59.8(7)
C3 C2 C11 C13 122.1(6)
C1 C2 C11 C13 -60.4(7)
C6 N1 C15 C20 -139.2(5)
Ru1 N1 C15 C20 56.5(7)
C6 N1 C15 C16 46.7(7)
Ru1 N1 C15 C16 -117.6(5)
N1 C15 C16 C17 171.9(5)
C20 C15 C16 C17 -2.4(7)
C15 C16 C17 C18 0.1(9)
C15 C16 C17 Cl1 -179.3(4)
C16 C17 C18 C19 1.0(9)
Cl1 C17 C18 C19 -179.6(5)
C17 C18 C19 C20 0.2(9)
C17 C18 C19 Cl2 178.2(5)
C18 C19 C20 C15 -2.6(9)
Cl2 C19 C20 C15 179.3(4)
N1 C15 C20 C19 -170.9(5)
C16 C15 C20 C19 3.6(8)
C25 N2 C21 C22 0.3(10)
Ru1 N2 C21 C22 -177.5(5)
N2 C21 C22 C23 -0.3(11)
C21 C22 C23 C24 -0.2(12)
C22 C23 C24 C25 0.5(12)
C21 N2 C25 C24 0.1(10)
Ru1 N2 C25 C24 178.1(5)
C21 N2 C25 C26 178.1(6)
Ru1 N2 C25 C26 -4.0(7)
C23 C24 C25 N2 -0.5(11)
C23 C24 C25 C26 -178.3(7)
C30 N3 C26 C27 3.1(9)
Ru1 N3 C26 C27 179.8(5)
C30 N3 C26 C25 179.6(5)
Ru1 N3 C26 C25 -3.7(7)
N2 C25 C26 N3 5.0(8)
C24 C25 C26 N3 -177.1(6)
N2 C25 C26 C27 -178.8(6)
C24 C25 C26 C27 -0.9(11)
N3 C26 C27 C28 -1.5(11)
C25 C26 C27 C28 -177.5(6)
C26 C27 C28 C29 -0.1(11)
C27 C28 C29 C30 -0.1(12)
C26 N3 C30 C29 -3.3(10)
Ru1 N3 C30 C29 -179.8(5)
C28 C29 C30 N3 1.8(11)
C45 N4 C31 C32 44.6(8)
Ru1 N4 C31 C32 -160.7(5)
C45 N4 C31 C36 -131.9(5)
Ru1 N4 C31 C36 22.9(6)
N4 C31 C32 C33 -176.9(5)
C36 C31 C32 C33 -0.7(9)
C31 C32 C33 C34 1.7(9)
C31 C32 C33 C41 -177.2(5)
C32 C33 C34 C35 -0.4(9)
C41 C33 C34 C35 178.5(5)
C33 C34 C35 C36 -1.8(9)
C33 C34 C35 C37 175.9(5)
Ru1 O2 C36 C31 -20.0(6)
Ru1 O2 C36 C35 163.4(5)
C32 C31 C36 O2 -178.4(5)
N4 C31 C36 O2 -1.9(8)
C32 C31 C36 C35 -1.5(9)
N4 C31 C36 C35 175.0(5)
C34 C35 C36 O2 179.3(5)
C37 C35 C36 O2 1.5(9)
C34 C35 C36 C31 2.7(8)
C37 C35 C36 C31 -175.1(5)
C34 C35 C37 C40 -0.6(8)
C36 C35 C37 C40 177.1(5)
C34 C35 C37 C39 121.1(6)
C36 C35 C37 C39 -61.3(7)
C34 C35 C37 C38 -119.6(6)
C36 C35 C37 C38 58.1(7)
C32 C33 C41 C42 113.8(7)
C34 C33 C41 C42 -65.0(7)
C32 C33 C41 C44 -7.2(9)
C34 C33 C41 C44 173.9(5)
C32 C33 C41 C43 -125.6(6)
C34 C33 C41 C43 55.5(7)
C31 N4 C45 C46 35.1(8)
Ru1 N4 C45 C46 -114.8(6)
C31 N4 C45 C50 -152.4(5)
Ru1 N4 C45 C50 57.6(7)
N4 C45 C46 C47 171.9(6)
C50 C45 C46 C47 -0.7(10)
C45 C46 C47 C48 -2.2(10)
C45 C46 C47 Cl3 -178.8(5)
C46 C47 C48 C49 2.7(10)
Cl3 C47 C48 C49 179.4(5)
C47 C48 C49 C50 -0.4(10)
C47 C48 C49 Cl4 178.4(5)
C48 C49 C50 C45 -2.4(9)
Cl4 C49 C50 C45 178.7(5)
C46 C45 C50 C49 3.0(9)
N4 C45 C50 C49 -169.7(5)
